data_4109047
loop_
_publ_author_name
'Mikhail V. Barybin'
'William W. Brennessel'
'Benjamin E. Kucera'
'Mikhail E. Minyaev'
'Victor J. Sussman'
'Victor G. Young'
'John E. Ellis'

_publ_contact_author_address
;Department of Chemistry
University of Minnesota
207 Pleasant St. SE
Minneapolis, MN 55455
USA
;
_publ_contact_author_email ellis@chem.umn.edu
_publ_contact_author_name 'John E. Ellis'
_publ_contact_author_phone 001+612-625-6391
_publ_section_title
;
 Homoleptic Isocyanidemetalates of 4d- and 5d-Transition Metals:
 [Nb(CNXyl)6]-, [Ta(CNXyl)6]-, and Derivatives Thereof1
;
_journal_name_full 'Journal of the American Chemical Society'
_journal_page_first 1141
_journal_page_last 1150
_journal_paper_doi 10.1021/ja065964q
_journal_volume 129
_journal_year 2007
_chemical_formula_moiety 'C63 H63 N7 Ta, B F4'
_chemical_formula_sum 'C63 H63 B F4 N7 Ta'
_chemical_formula_weight 1185.96
_chemical_name_common
;
Heptakis(2,6-dimethylphenylisocyanido)-tantalum tetrafluoroborate
;
_space_group_IT_number 14
_symmetry_cell_setting monoclinic
_symmetry_space_group_name_Hall '-P 2yn'
_symmetry_space_group_name_H-M 'P 1 21/n 1'
_atom_sites_solution_hydrogens geom
_atom_sites_solution_primary direct
_atom_sites_solution_secondary difmap
_audit_creation_method SHELXL-97
_cell_angle_alpha 90.00
_cell_angle_beta 91.5380(10)
_cell_angle_gamma 90.00
_cell_formula_units_Z 4
_cell_length_a 11.4367(3)
_cell_length_b 22.3813(5)
_cell_length_c 22.7631(6)
_cell_measurement_reflns_used 6262
_cell_measurement_temperature 173(2)
_cell_volume 5824.5(3)
_computing_cell_refinement 'SAINT, Bruker'
_computing_data_collection 'SMART, Bruker'
_computing_data_reduction 'SAINT, Bruker'
_computing_molecular_graphics 'SHELXTL, Bruker'
_computing_structure_refinement 'SHELXL-97 (Sheldrick, 1997)'
_computing_structure_solution 'SHELXS-97 (Sheldrick, 1990)'
_diffrn_ambient_temperature 173(2)
_diffrn_measured_fraction_theta_full 0.987
_diffrn_measured_fraction_theta_max 0.987
_diffrn_measurement_device_type 'Siemens SMART Platform CCD'
_diffrn_measurement_method 'area detector, omega scans per phi'
_diffrn_radiation_monochromator graphite
_diffrn_radiation_source 'normal-focus sealed tube'
_diffrn_radiation_type MoK\a
_diffrn_radiation_wavelength 0.71073
_diffrn_reflns_av_R_equivalents 0.0000
_diffrn_reflns_av_sigmaI/netI 0.0725
_diffrn_reflns_limit_h_max 13
_diffrn_reflns_limit_h_min -13
_diffrn_reflns_limit_k_max 26
_diffrn_reflns_limit_k_min 0
_diffrn_reflns_limit_l_max 27
_diffrn_reflns_limit_l_min 0
_diffrn_reflns_number 10137
_diffrn_reflns_theta_full 25.01
_diffrn_reflns_theta_max 25.01
_diffrn_reflns_theta_min 1.28
_exptl_absorpt_coefficient_mu 1.944
_exptl_absorpt_correction_T_max 0.7861
_exptl_absorpt_correction_T_min 0.5931
_exptl_absorpt_correction_type multi-scan
_exptl_absorpt_process_details 'SADABS, R. Blessing, 1995'
_exptl_crystal_colour 'dark violet'
_exptl_crystal_density_diffrn 1.352
_exptl_crystal_description block
_exptl_crystal_F_000 2416
_exptl_crystal_size_max 0.30
_exptl_crystal_size_mid 0.28
_exptl_crystal_size_min 0.13
_refine_diff_density_max 0.592
_refine_diff_density_min -0.636
_refine_diff_density_rms 0.090
_refine_ls_extinction_method none
_refine_ls_goodness_of_fit_ref 1.010
_refine_ls_hydrogen_treatment constr
_refine_ls_matrix_type full
_refine_ls_number_parameters 745
_refine_ls_number_reflns 10137
_refine_ls_number_restraints 56
_refine_ls_restrained_S_all 1.010
_refine_ls_R_factor_all 0.0792
_refine_ls_R_factor_gt 0.0461
_refine_ls_shift/su_max 0.002
_refine_ls_shift/su_mean 0.000
_refine_ls_structure_factor_coef Fsqd
_refine_ls_weighting_details 'calc w=1/[\s^2^(Fo^2^)+(0.0188P)^2^+7.4038P] where P=(Fo^2^+2Fc^2^)/3'
_refine_ls_weighting_scheme calc
_refine_ls_wR_factor_gt 0.0702
_refine_ls_wR_factor_ref 0.0793
_reflns_number_gt 7442
_reflns_number_total 10137
_reflns_threshold_expression >2sigma(I)
_cod_data_source_file ja065964qsi20060823_114245_2.cif
_cod_data_source_block 98050
_cod_database_code 4109047

loop_
_symmetry_equiv_pos_as_xyz
'x, y, z'
'-x+1/2, y+1/2, -z+1/2'
'-x, -y, -z'
'x-1/2, -y-1/2, z-1/2'

loop_
_atom_site_label
_atom_site_type_symbol
_atom_site_fract_x
_atom_site_fract_y
_atom_site_fract_z
_atom_site_U_iso_or_equiv
_atom_site_adp_type
_atom_site_occupancy
_atom_site_symmetry_multiplicity
_atom_site_calc_flag
_atom_site_refinement_flags
_atom_site_disorder_assembly
_atom_site_disorder_group
Ta1 Ta 0.176958(17) 0.443654(9) 0.248397(9) 0.02934(7) Uani 1 1 d . . .
C1 C 0.0816(4) 0.4481(2) 0.1636(2) 0.0353(11) Uani 0.639(11) 1 d PD A 1
N1 N 0.025(11) 0.448(2) 0.121(4) 0.039(4) Uani 0.639(11) 1 d PD A 1
C2 C -0.0595(17) 0.4502(6) 0.0748(7) 0.035(3) Uani 0.639(11) 1 d PD A 1
C3 C -0.1077(12) 0.5065(6) 0.0618(5) 0.040(3) Uani 0.639(11) 1 d PD A 1
C4 C -0.1866(10) 0.5084(6) 0.0143(5) 0.062(4) Uani 0.639(11) 1 d PD A 1
H4 H -0.2243 0.5450 0.0043 0.075 Uiso 0.639(11) 1 calc PR A 1
C5 C -0.2114(13) 0.4572(7) -0.0191(6) 0.081(5) Uani 0.639(11) 1 d PD A 1
H5 H -0.2647 0.4597 -0.0518 0.097 Uiso 0.639(11) 1 calc PR A 1
C6 C -0.1611(13) 0.4048(8) -0.0056(6) 0.078(5) Uani 0.639(11) 1 d PD A 1
H6 H -0.1812 0.3707 -0.0287 0.093 Uiso 0.639(11) 1 calc PR A 1
C7 C -0.0789(14) 0.3979(6) 0.0418(6) 0.047(3) Uani 0.639(11) 1 d PD A 1
C8 C -0.0767(12) 0.5606(6) 0.0986(6) 0.067(3) Uani 0.639(11) 1 d PD A 1
H8A H -0.1240 0.5947 0.0852 0.101 Uiso 0.639(11) 1 calc PR A 1
H8B H 0.0064 0.5699 0.0944 0.101 Uiso 0.639(11) 1 calc PR A 1
H8C H -0.0922 0.5522 0.1399 0.101 Uiso 0.639(11) 1 calc PR A 1
C9 C -0.0195(16) 0.3404(6) 0.0581(8) 0.070(4) Uani 0.639(11) 1 d PD A 1
H9A H 0.0649 0.3444 0.0526 0.104 Uiso 0.639(11) 1 calc PR A 1
H9B H -0.0504 0.3082 0.0330 0.104 Uiso 0.639(11) 1 calc PR A 1
H9C H -0.0340 0.3310 0.0993 0.104 Uiso 0.639(11) 1 calc PR A 1
C1' C 0.0816(4) 0.4481(2) 0.1636(2) 0.0353(11) Uani 0.361(11) 1 d PD A 2
N1' N 0.02(2) 0.446(4) 0.121(7) 0.039(4) Uani 0.361(11) 1 d PD A 2
C2' C -0.041(4) 0.4358(11) 0.0681(14) 0.035(3) Uani 0.361(11) 1 d PD A 2
C3' C -0.112(2) 0.4835(10) 0.0481(11) 0.040(3) Uani 0.361(11) 1 d PD A 2
C4' C -0.187(2) 0.4719(13) -0.0002(11) 0.062(4) Uani 0.361(11) 1 d PD A 2
H4' H -0.2330 0.5026 -0.0178 0.075 Uiso 0.361(11) 1 calc PR A 2
C5' C -0.190(3) 0.4130(12) -0.0220(12) 0.081(5) Uani 0.361(11) 1 d PD A 2
H5' H -0.2428 0.4046 -0.0539 0.097 Uiso 0.361(11) 1 calc PR A 2
C6' C -0.124(2) 0.3681(12) -0.0009(10) 0.078(5) Uani 0.361(11) 1 d PD A 2
H6' H -0.1288 0.3301 -0.0194 0.093 Uiso 0.361(11) 1 calc PR A 2
C7' C -0.048(3) 0.3762(11) 0.0486(12) 0.047(3) Uani 0.361(11) 1 d PD A 2
C8' C -0.108(3) 0.5441(10) 0.0765(13) 0.067(3) Uani 0.361(11) 1 d PD A 2
H8D H -0.1277 0.5747 0.0471 0.101 Uiso 0.361(11) 1 calc PR A 2
H8E H -0.0288 0.5514 0.0927 0.101 Uiso 0.361(11) 1 calc PR A 2
H8F H -0.1640 0.5456 0.1082 0.101 Uiso 0.361(11) 1 calc PR A 2
C9' C 0.020(3) 0.3273(13) 0.0776(15) 0.070(4) Uani 0.361(11) 1 d PD A 2
H9D H 0.1030 0.3378 0.0789 0.104 Uiso 0.361(11) 1 calc PR A 2
H9E H 0.0086 0.2902 0.0554 0.104 Uiso 0.361(11) 1 calc PR A 2
H9F H -0.0072 0.3217 0.1177 0.104 Uiso 0.361(11) 1 calc PR A 2
C10 C 0.2557(4) 0.5215(3) 0.2094(2) 0.0402(13) Uani 1 1 d . A .
N2 N 0.2953(4) 0.5637(2) 0.18646(18) 0.0449(11) Uani 1 1 d . . .
C11 C 0.3208(5) 0.6183(2) 0.1592(2) 0.0426(14) Uani 1 1 d . A .
C12 C 0.4286(5) 0.6253(2) 0.1327(2) 0.0432(14) Uani 1 1 d . . .
C13 C 0.4505(5) 0.6799(3) 0.1058(2) 0.0562(16) Uani 1 1 d . A .
H13A H 0.5229 0.6863 0.0872 0.067 Uiso 1 1 calc R . .
C14 C 0.3679(6) 0.7247(3) 0.1059(3) 0.0670(19) Uani 1 1 d . . .
H14A H 0.3841 0.7618 0.0877 0.080 Uiso 1 1 calc R A .
C15 C 0.2634(6) 0.7163(3) 0.1320(3) 0.0660(18) Uani 1 1 d . A .
H15A H 0.2079 0.7479 0.1311 0.079 Uiso 1 1 calc R . .
C16 C 0.2355(5) 0.6634(3) 0.1595(3) 0.0557(16) Uani 1 1 d . . .
C17 C 0.5163(5) 0.5756(3) 0.1321(3) 0.0587(17) Uani 1 1 d . A .
H17A H 0.5371 0.5639 0.1725 0.088 Uiso 1 1 calc R . .
H17B H 0.5867 0.5891 0.1123 0.088 Uiso 1 1 calc R . .
H17C H 0.4827 0.5412 0.1109 0.088 Uiso 1 1 calc R . .
C18 C 0.1203(6) 0.6537(3) 0.1880(3) 0.087(2) Uani 1 1 d . A .
H18A H 0.0832 0.6176 0.1718 0.130 Uiso 1 1 calc R . .
H18B H 0.0693 0.6882 0.1803 0.130 Uiso 1 1 calc R . .
H18C H 0.1330 0.6490 0.2305 0.130 Uiso 1 1 calc R . .
C19 C 0.3264(4) 0.4019(2) 0.2054(2) 0.0383(13) Uani 1 1 d . A .
N3 N 0.3993(4) 0.37690(19) 0.1805(2) 0.0445(11) Uani 1 1 d . . .
C20 C 0.4917(4) 0.3500(2) 0.1502(2) 0.0387(13) Uani 1 1 d . A .
C21 C 0.5053(5) 0.3639(2) 0.0916(2) 0.0461(14) Uani 1 1 d . . .
C22 C 0.5986(5) 0.3374(3) 0.0641(3) 0.0573(16) Uani 1 1 d . A .
H22A H 0.6092 0.3445 0.0234 0.069 Uiso 1 1 calc R . .
C23 C 0.6759(5) 0.3014(3) 0.0942(3) 0.0585(17) Uani 1 1 d . . .
H23A H 0.7412 0.2853 0.0748 0.070 Uiso 1 1 calc R A .
C24 C 0.6596(5) 0.2883(2) 0.1529(3) 0.0524(15) Uani 1 1 d . A .
H24A H 0.7131 0.2625 0.1731 0.063 Uiso 1 1 calc R . .
C25 C 0.5665(5) 0.3123(2) 0.1825(2) 0.0447(14) Uani 1 1 d . . .
C26 C 0.4203(6) 0.4037(3) 0.0589(3) 0.082(2) Uani 1 1 d . A .
H26A H 0.3986 0.4372 0.0842 0.123 Uiso 1 1 calc R . .
H26B H 0.3501 0.3809 0.0477 0.123 Uiso 1 1 calc R . .
H26C H 0.4567 0.4192 0.0235 0.123 Uiso 1 1 calc R . .
C27 C 0.5463(6) 0.2997(3) 0.2462(3) 0.0642(18) Uani 1 1 d . A .
H27A H 0.4636 0.2902 0.2515 0.096 Uiso 1 1 calc R . .
H27B H 0.5676 0.3350 0.2697 0.096 Uiso 1 1 calc R . .
H27C H 0.5946 0.2657 0.2590 0.096 Uiso 1 1 calc R . .
C28 C -0.0011(4) 0.4560(2) 0.2729(2) 0.0338(12) Uani 1 1 d . A .
N4 N -0.0987(4) 0.46115(17) 0.28627(18) 0.0395(11) Uani 1 1 d . . .
C29 C -0.2165(4) 0.4696(2) 0.2993(2) 0.0342(12) Uani 1 1 d . A .
C30 C -0.2459(4) 0.4817(2) 0.3578(2) 0.0419(13) Uani 1 1 d . . .
C31 C -0.3634(5) 0.4908(2) 0.3686(3) 0.0502(15) Uani 1 1 d . A .
H31A H -0.3863 0.5003 0.4073 0.060 Uiso 1 1 calc R . .
C32 C -0.4477(5) 0.4863(2) 0.3244(3) 0.0496(15) Uani 1 1 d . . .
H32A H -0.5278 0.4915 0.3331 0.059 Uiso 1 1 calc R A .
C33 C -0.4156(5) 0.4743(2) 0.2677(3) 0.0461(14) Uani 1 1 d . A .
H33A H -0.4745 0.4718 0.2376 0.055 Uiso 1 1 calc R . .
C34 C -0.3009(4) 0.4658(2) 0.2536(2) 0.0394(13) Uani 1 1 d . . .
C35 C -0.1525(5) 0.4829(3) 0.4057(2) 0.0642(18) Uani 1 1 d . A .
H35A H -0.1849 0.4997 0.4416 0.096 Uiso 1 1 calc R . .
H35B H -0.0869 0.5075 0.3933 0.096 Uiso 1 1 calc R . .
H35C H -0.1251 0.4421 0.4136 0.096 Uiso 1 1 calc R . .
C36 C -0.2641(5) 0.4526(3) 0.1914(2) 0.0549(16) Uani 1 1 d . A .
H36A H -0.3337 0.4499 0.1655 0.082 Uiso 1 1 calc R . .
H36B H -0.2215 0.4146 0.1908 0.082 Uiso 1 1 calc R . .
H36C H -0.2133 0.4847 0.1778 0.082 Uiso 1 1 calc R . .
C37 C 0.1740(4) 0.5108(2) 0.3129(2) 0.0364(12) Uani 1 1 d . A .
N5 N 0.1686(4) 0.54690(19) 0.35087(18) 0.0429(11) Uani 1 1 d . . .
C38 C 0.1487(5) 0.5929(2) 0.3913(2) 0.0407(13) Uani 1 1 d . A .
C39 C 0.2263(5) 0.5982(2) 0.4394(2) 0.0418(13) Uani 1 1 d . . .
C40 C 0.2071(5) 0.6455(3) 0.4778(3) 0.0559(16) Uani 1 1 d . A .
H40A H 0.2572 0.6507 0.5114 0.067 Uiso 1 1 calc R . .
C41 C 0.1162(6) 0.6847(3) 0.4676(3) 0.0657(19) Uani 1 1 d . . .
H41A H 0.1055 0.7172 0.4938 0.079 Uiso 1 1 calc R A .
C42 C 0.0408(5) 0.6777(3) 0.4202(3) 0.0599(17) Uani 1 1 d . A .
H42A H -0.0217 0.7052 0.4143 0.072 Uiso 1 1 calc R . .
C43 C 0.0538(5) 0.6312(2) 0.3809(2) 0.0457(14) Uani 1 1 d . . .
C44 C 0.3276(5) 0.5559(3) 0.4482(2) 0.0556(15) Uani 1 1 d . A .
H44A H 0.2989 0.5146 0.4475 0.083 Uiso 1 1 calc R . .
H44B H 0.3667 0.5640 0.4862 0.083 Uiso 1 1 calc R . .
H44C H 0.3833 0.5615 0.4167 0.083 Uiso 1 1 calc R . .
C45 C -0.0297(5) 0.6240(3) 0.3297(3) 0.0650(18) Uani 1 1 d . A .
H45A H -0.0722 0.6615 0.3229 0.097 Uiso 1 1 calc R . .
H45B H -0.0855 0.5920 0.3380 0.097 Uiso 1 1 calc R . .
H45C H 0.0138 0.6137 0.2946 0.097 Uiso 1 1 calc R . .
C46 C 0.2582(4) 0.4079(2) 0.3274(2) 0.0361(12) Uani 1 1 d . A .
N6 N 0.2959(4) 0.38913(18) 0.37203(19) 0.0415(11) Uani 1 1 d . . .
C47 C 0.3181(5) 0.3721(2) 0.4304(2) 0.0383(13) Uani 1 1 d . A .
C48 C 0.4261(4) 0.3454(2) 0.4444(2) 0.0371(13) Uani 1 1 d . . .
C49 C 0.4465(5) 0.3291(2) 0.5029(2) 0.0467(14) Uani 1 1 d . A .
H49A H 0.5187 0.3111 0.5144 0.056 Uiso 1 1 calc R . .
C50 C 0.3622(5) 0.3389(3) 0.5442(2) 0.0546(16) Uani 1 1 d . . .
H50A H 0.3772 0.3275 0.5839 0.065 Uiso 1 1 calc R A .
C51 C 0.2570(5) 0.3649(3) 0.5288(3) 0.0563(16) Uani 1 1 d . A .
H51A H 0.2007 0.3715 0.5580 0.068 Uiso 1 1 calc R . .
C52 C 0.2313(5) 0.3818(2) 0.4711(2) 0.0454(14) Uani 1 1 d . . .
C53 C 0.5153(5) 0.3353(3) 0.3988(2) 0.0542(15) Uani 1 1 d . A .
H53A H 0.5207 0.3708 0.3739 0.081 Uiso 1 1 calc R . .
H53B H 0.4923 0.3008 0.3746 0.081 Uiso 1 1 calc R . .
H53C H 0.5915 0.3275 0.4180 0.081 Uiso 1 1 calc R . .
C54 C 0.1152(5) 0.4085(3) 0.4531(3) 0.0626(17) Uani 1 1 d . A .
H54A H 0.0789 0.3843 0.4217 0.094 Uiso 1 1 calc R . .
H54B H 0.1269 0.4493 0.4390 0.094 Uiso 1 1 calc R . .
H54C H 0.0642 0.4091 0.4870 0.094 Uiso 1 1 calc R . .
C55 C 0.1092(4) 0.3510(2) 0.2457(2) 0.0346(12) Uani 1 1 d . A .
N7 N 0.0716(4) 0.3037(2) 0.24092(18) 0.0437(11) Uani 1 1 d . . .
C56 C 0.0140(5) 0.2487(2) 0.2360(2) 0.0438(14) Uani 1 1 d . A .
C57 C -0.0899(5) 0.2431(2) 0.2641(3) 0.0506(15) Uani 1 1 d . . .
C58 C -0.1467(6) 0.1872(3) 0.2586(3) 0.074(2) Uani 1 1 d . A .
H58A H -0.2182 0.1805 0.2777 0.110 Uiso 1 1 calc R . .
C59 C -0.0990(8) 0.1429(3) 0.2257(4) 0.084(3) Uani 1 1 d . . .
H59A H -0.1390 0.1059 0.2218 0.101 Uiso 1 1 calc R A .
C60 C 0.0043(8) 0.1504(3) 0.1984(3) 0.083(2) Uani 1 1 d . A .
H60A H 0.0347 0.1184 0.1760 0.100 Uiso 1 1 calc R . .
C61 C 0.0664(6) 0.2037(3) 0.2024(3) 0.0652(18) Uani 1 1 d . . .
C62 C -0.1392(5) 0.2937(3) 0.2990(3) 0.0700(19) Uani 1 1 d . A .
H62A H -0.1586 0.3271 0.2726 0.105 Uiso 1 1 calc R . .
H62B H -0.0812 0.3068 0.3288 0.105 Uiso 1 1 calc R . .
H62C H -0.2101 0.2803 0.3183 0.105 Uiso 1 1 calc R . .
C63 C 0.1802(7) 0.2141(3) 0.1735(4) 0.109(3) Uani 1 1 d . A .
H63A H 0.1682 0.2411 0.1400 0.163 Uiso 1 1 calc R . .
H63B H 0.2113 0.1759 0.1598 0.163 Uiso 1 1 calc R . .
H63C H 0.2359 0.2321 0.2018 0.163 Uiso 1 1 calc R . .
B1 B 0.7018(8) 0.2024(5) 0.4205(4) 0.058(3) Uani 0.676(10) 1 d PDU B 1
F1 F 0.7677(16) 0.1614(8) 0.4503(9) 0.129(2) Uani 0.676(10) 1 d PDU B 1
F2 F 0.7576(9) 0.2560(6) 0.4205(6) 0.077(3) Uani 0.676(10) 1 d PDU B 1
F3 F 0.6819(10) 0.1851(6) 0.3635(4) 0.131(3) Uani 0.676(10) 1 d PDU B 1
F4 F 0.5947(8) 0.2048(4) 0.4439(5) 0.112(3) Uani 0.676(10) 1 d PDU B 1
B1' B 0.725(2) 0.2084(12) 0.4353(11) 0.058(3) Uani 0.324(10) 1 d PD B 2
F1' F 0.780(3) 0.1560(17) 0.4491(19) 0.129(2) Uani 0.324(10) 1 d PD B 2
F2' F 0.803(2) 0.2521(14) 0.4207(15) 0.077(3) Uani 0.324(10) 1 d PD B 2
F3' F 0.652(2) 0.1981(13) 0.3869(9) 0.131(3) Uani 0.324(10) 1 d PD B 2
F4' F 0.6586(16) 0.2249(8) 0.4787(9) 0.112(3) Uani 0.324(10) 1 d PD B 2

loop_
_atom_site_aniso_label
_atom_site_aniso_U_11
_atom_site_aniso_U_22
_atom_site_aniso_U_33
_atom_site_aniso_U_23
_atom_site_aniso_U_13
_atom_site_aniso_U_12
Ta1 0.02632(11) 0.03198(11) 0.02953(11) 0.00047(11) -0.00290(7) 0.00274(11)
C1 0.031(3) 0.038(3) 0.036(3) 0.004(3) -0.001(2) 0.003(3)
N1 0.039(7) 0.048(4) 0.032(3) 0.006(4) -0.003(5) -0.003(5)
C2 0.028(7) 0.060(7) 0.018(5) 0.001(5) 0.004(5) 0.011(6)
C3 0.043(4) 0.053(10) 0.024(7) -0.001(6) -0.005(5) -0.002(7)
C4 0.055(6) 0.075(10) 0.056(7) 0.023(7) -0.011(5) 0.005(8)
C5 0.075(9) 0.121(15) 0.047(7) 0.018(9) -0.024(6) -0.031(10)
C6 0.074(14) 0.120(16) 0.039(7) -0.008(11) 0.003(6) -0.039(11)
C7 0.045(9) 0.060(10) 0.036(5) -0.009(7) 0.007(5) -0.006(6)
C8 0.075(9) 0.047(8) 0.080(11) -0.002(6) -0.015(7) 0.000(6)
C9 0.083(15) 0.050(9) 0.076(13) -0.014(8) 0.009(8) 0.008(8)
C1' 0.031(3) 0.038(3) 0.036(3) 0.004(3) -0.001(2) 0.003(3)
N1' 0.039(7) 0.048(4) 0.032(3) 0.006(4) -0.003(5) -0.003(5)
C2' 0.028(7) 0.060(7) 0.018(5) 0.001(5) 0.004(5) 0.011(6)
C3' 0.043(4) 0.053(10) 0.024(7) -0.001(6) -0.005(5) -0.002(7)
C4' 0.055(6) 0.075(10) 0.056(7) 0.023(7) -0.011(5) 0.005(8)
C5' 0.075(9) 0.121(15) 0.047(7) 0.018(9) -0.024(6) -0.031(10)
C6' 0.074(14) 0.120(16) 0.039(7) -0.008(11) 0.003(6) -0.039(11)
C7' 0.045(9) 0.060(10) 0.036(5) -0.009(7) 0.007(5) -0.006(6)
C8' 0.075(9) 0.047(8) 0.080(11) -0.002(6) -0.015(7) 0.000(6)
C9' 0.083(15) 0.050(9) 0.076(13) -0.014(8) 0.009(8) 0.008(8)
C10 0.032(3) 0.050(4) 0.038(3) -0.008(3) -0.003(2) 0.003(3)
N2 0.052(3) 0.043(3) 0.040(3) 0.000(2) 0.002(2) -0.006(2)
C11 0.052(4) 0.038(3) 0.038(3) 0.002(2) -0.005(3) -0.012(3)
C12 0.046(3) 0.042(3) 0.042(3) 0.004(3) -0.006(3) -0.005(3)
C13 0.057(4) 0.054(4) 0.057(4) 0.015(3) -0.001(3) -0.015(3)
C14 0.080(5) 0.038(4) 0.082(5) 0.017(3) -0.011(4) -0.008(4)
C15 0.073(5) 0.039(4) 0.084(5) 0.002(3) -0.013(4) 0.002(3)
C16 0.059(4) 0.046(4) 0.062(4) -0.008(3) -0.003(3) -0.001(3)
C17 0.048(4) 0.063(4) 0.065(4) 0.007(3) -0.002(3) -0.007(3)
C18 0.076(5) 0.076(5) 0.110(6) -0.010(4) 0.021(5) -0.001(4)
C19 0.028(3) 0.042(3) 0.045(3) -0.001(3) -0.002(3) 0.002(3)
N3 0.033(3) 0.042(3) 0.058(3) -0.010(2) 0.000(2) -0.001(2)
C20 0.031(3) 0.038(3) 0.047(3) -0.012(3) 0.007(3) 0.000(2)
C21 0.045(4) 0.050(4) 0.043(4) -0.004(3) -0.001(3) 0.000(3)
C22 0.061(4) 0.066(4) 0.046(4) -0.006(3) 0.013(3) -0.013(4)
C23 0.046(4) 0.058(4) 0.073(5) -0.012(3) 0.023(3) 0.001(3)
C24 0.036(3) 0.043(4) 0.079(5) -0.005(3) 0.002(3) 0.005(3)
C25 0.039(3) 0.042(3) 0.053(4) -0.005(3) 0.009(3) -0.006(3)
C26 0.091(6) 0.093(6) 0.061(5) 0.001(4) -0.020(4) 0.020(4)
C27 0.079(5) 0.055(4) 0.059(4) 0.006(3) 0.014(3) 0.004(4)
C28 0.034(3) 0.035(3) 0.032(3) 0.000(2) -0.006(2) 0.003(2)
N4 0.030(3) 0.038(3) 0.050(3) -0.001(2) 0.000(2) 0.001(2)
C29 0.027(3) 0.025(3) 0.051(3) 0.006(2) 0.005(3) 0.001(2)
C30 0.034(3) 0.041(3) 0.051(4) 0.009(3) 0.003(3) 0.005(2)
C31 0.042(4) 0.052(4) 0.057(4) 0.008(3) 0.014(3) 0.006(3)
C32 0.030(3) 0.038(3) 0.082(5) 0.014(3) 0.013(3) 0.001(3)
C33 0.030(3) 0.036(3) 0.072(4) 0.010(3) -0.001(3) -0.008(2)
C34 0.038(4) 0.028(3) 0.053(4) 0.002(2) 0.004(3) -0.003(2)
C35 0.051(4) 0.092(5) 0.050(4) 0.002(3) -0.003(3) 0.006(4)
C36 0.052(4) 0.056(4) 0.056(4) -0.004(3) 0.001(3) -0.011(3)
C37 0.040(3) 0.033(3) 0.036(3) 0.004(2) -0.002(2) 0.001(2)
N5 0.051(3) 0.035(3) 0.042(3) -0.003(2) -0.002(2) -0.004(2)
C38 0.051(4) 0.030(3) 0.041(3) -0.007(2) 0.011(3) -0.010(3)
C39 0.043(3) 0.038(3) 0.045(3) -0.002(3) 0.011(3) -0.006(3)
C40 0.061(4) 0.058(4) 0.049(4) -0.016(3) 0.008(3) -0.013(3)
C41 0.068(5) 0.056(4) 0.074(5) -0.027(4) 0.013(4) -0.002(4)
C42 0.051(4) 0.053(4) 0.077(5) -0.013(3) 0.019(4) 0.006(3)
C43 0.047(4) 0.041(3) 0.049(4) -0.003(3) 0.011(3) -0.001(3)
C44 0.054(4) 0.061(4) 0.052(3) -0.001(3) -0.002(3) -0.011(3)
C45 0.070(5) 0.059(4) 0.065(4) 0.002(3) 0.003(4) 0.009(3)
C46 0.032(3) 0.028(3) 0.048(3) -0.008(3) -0.010(3) 0.001(2)
N6 0.044(3) 0.037(3) 0.043(3) 0.004(2) -0.015(2) 0.001(2)
C47 0.048(3) 0.029(3) 0.036(3) 0.004(2) -0.015(3) -0.006(3)
C48 0.042(3) 0.028(3) 0.041(3) 0.007(2) -0.012(3) -0.007(2)
C49 0.044(3) 0.046(3) 0.049(4) 0.010(3) -0.017(3) 0.000(3)
C50 0.065(4) 0.063(4) 0.035(3) 0.015(3) -0.014(3) -0.006(3)
C51 0.062(4) 0.055(4) 0.052(4) 0.010(3) 0.012(3) -0.004(3)
C52 0.051(4) 0.041(3) 0.044(4) 0.003(3) -0.004(3) -0.005(3)
C53 0.054(4) 0.054(4) 0.054(4) 0.013(3) -0.003(3) 0.009(3)
C54 0.050(4) 0.060(4) 0.078(5) 0.009(3) -0.001(3) 0.004(3)
C55 0.026(3) 0.044(4) 0.033(3) 0.003(2) -0.004(2) 0.005(2)
N7 0.051(3) 0.036(3) 0.043(3) 0.000(2) -0.004(2) 0.000(2)
C56 0.055(4) 0.027(3) 0.049(4) 0.003(3) -0.013(3) 0.005(3)
C57 0.060(4) 0.036(4) 0.055(4) 0.013(3) -0.011(3) -0.001(3)
C58 0.082(5) 0.055(5) 0.082(5) 0.020(4) -0.022(4) -0.020(4)
C59 0.119(7) 0.038(4) 0.093(6) 0.007(4) -0.050(5) -0.010(5)
C60 0.116(7) 0.045(5) 0.087(6) -0.019(4) -0.043(5) 0.017(5)
C61 0.087(5) 0.037(4) 0.070(5) -0.010(3) -0.019(4) 0.009(4)
C62 0.070(5) 0.065(5) 0.075(5) 0.010(4) 0.018(4) -0.013(4)
C63 0.110(7) 0.089(6) 0.127(7) -0.049(5) 0.017(6) 0.029(5)
B1 0.058(7) 0.057(6) 0.060(7) -0.017(5) -0.015(6) 0.004(5)
F1 0.082(5) 0.079(4) 0.222(5) 0.042(4) -0.056(4) 0.006(3)
F2 0.085(8) 0.070(3) 0.076(3) -0.012(2) 0.012(6) -0.015(6)
F3 0.163(7) 0.173(8) 0.057(6) -0.027(5) 0.019(5) -0.093(6)
F4 0.090(6) 0.092(6) 0.159(9) 0.038(5) 0.071(6) 0.013(4)
B1' 0.058(7) 0.057(6) 0.060(7) -0.017(5) -0.015(6) 0.004(5)
F1' 0.082(5) 0.079(4) 0.222(5) 0.042(4) -0.056(4) 0.006(3)
F2' 0.085(8) 0.070(3) 0.076(3) -0.012(2) 0.012(6) -0.015(6)
F3' 0.163(7) 0.173(8) 0.057(6) -0.027(5) 0.019(5) -0.093(6)
F4' 0.090(6) 0.092(6) 0.159(9) 0.038(5) 0.071(6) 0.013(4)

loop_
_atom_type_symbol
_atom_type_description
_atom_type_scat_dispersion_real
_atom_type_scat_dispersion_imag
_atom_type_scat_source
C C 0.0033 0.0016 'International Tables Vol C Tables 4.2.6.8 and 6.1.1.4'
H H 0.0000 0.0000 'International Tables Vol C Tables 4.2.6.8 and 6.1.1.4'
B B 0.0013 0.0007 'International Tables Vol C Tables 4.2.6.8 and 6.1.1.4'
N N 0.0061 0.0033 'International Tables Vol C Tables 4.2.6.8 and 6.1.1.4'
F F 0.0171 0.0103 'International Tables Vol C Tables 4.2.6.8 and 6.1.1.4'
Ta Ta -0.7052 6.5227 'International Tables Vol C Tables 4.2.6.8 and 6.1.1.4'

loop_
_geom_angle_atom_site_label_1
_geom_angle_atom_site_label_2
_geom_angle_atom_site_label_3
_geom_angle
C37 Ta1 C28 72.14(18)
C37 Ta1 C46 72.35(18)
C28 Ta1 C46 102.82(18)
C37 Ta1 C10 74.07(18)
C28 Ta1 C10 114.35(18)
C46 Ta1 C10 117.79(19)
C37 Ta1 C1 124.46(18)
C28 Ta1 C1 76.71(17)
C46 Ta1 C1 160.70(19)
C10 Ta1 C1 78.75(18)
C37 Ta1 C19 129.89(19)
C28 Ta1 C19 157.68(18)
C46 Ta1 C19 83.75(19)
C10 Ta1 C19 79.76(19)
C1 Ta1 C19 90.07(18)
C37 Ta1 C55 132.62(18)
C28 Ta1 C55 78.07(17)
C46 Ta1 C55 79.57(17)
C10 Ta1 C55 153.15(18)
C1 Ta1 C55 81.49(18)
C19 Ta1 C55 82.27(18)
N1 C1 Ta1 175(8)
C1 N1 C2 170(10)
N1 C2 C7 117.3(11)
N1 C2 C3 116.8(12)
C7 C2 C3 125.5(8)
C4 C3 C2 115.6(9)
C4 C3 C8 123.1(9)
C2 C3 C8 121.2(8)
C3 C4 C5 121.1(11)
C3 C4 H4 119.5
C5 C4 H4 119.5
C6 C5 C4 120.9(12)
C6 C5 H5 119.6
C4 C5 H5 119.6
C5 C6 C7 122.7(14)
C5 C6 H6 118.6
C7 C6 H6 118.6
C2 C7 C6 114.1(10)
C2 C7 C9 121.3(9)
C6 C7 C9 124.6(11)
C3' C2' C7' 126.0(15)
C3' C2' N1' 116(2)
C7' C2' N1' 116(2)
C4' C3' C2' 116.6(15)
C4' C3' C8' 121.3(18)
C2' C3' C8' 122.1(16)
C3' C4' C5' 117.5(19)
C3' C4' H4' 121.2
C5' C4' H4' 121.2
C6' C5' C4' 124.5(19)
C6' C5' H5' 117.7
C4' C5' H5' 117.7
C5' C6' C7' 121(2)
C5' C6' H6' 119.4
C7' C6' H6' 119.4
C2' C7' C6' 113.7(16)
C2' C7' C9' 122.1(17)
C6' C7' C9' 124.3(17)
C3' C8' H8D 109.5
C3' C8' H8E 109.5
H8D C8' H8E 109.5
C3' C8' H8F 109.5
H8D C8' H8F 109.5
H8E C8' H8F 109.5
C7' C9' H9D 109.5
C7' C9' H9E 109.5
H9D C9' H9E 109.5
C7' C9' H9F 109.5
H9D C9' H9F 109.5
H9E C9' H9F 109.5
N2 C10 Ta1 177.4(4)
C10 N2 C11 169.1(5)
C12 C11 C16 122.9(5)
C12 C11 N2 118.9(5)
C16 C11 N2 118.1(5)
C13 C12 C11 117.3(5)
C13 C12 C17 121.2(5)
C11 C12 C17 121.4(5)
C14 C13 C12 120.4(6)
C14 C13 H13A 119.8
C12 C13 H13A 119.8
C15 C14 C13 120.8(6)
C15 C14 H14A 119.6
C13 C14 H14A 119.6
C14 C15 C16 122.1(6)
C14 C15 H15A 119.0
C16 C15 H15A 119.0
C15 C16 C11 116.4(6)
C15 C16 C18 122.5(6)
C11 C16 C18 121.1(6)
C12 C17 H17A 109.5
C12 C17 H17B 109.5
H17A C17 H17B 109.5
C12 C17 H17C 109.5
H17A C17 H17C 109.5
H17B C17 H17C 109.5
C16 C18 H18A 109.5
C16 C18 H18B 109.5
H18A C18 H18B 109.5
C16 C18 H18C 109.5
H18A C18 H18C 109.5
H18B C18 H18C 109.5
N3 C19 Ta1 174.7(4)
C19 N3 C20 176.3(5)
C21 C20 C25 124.0(5)
C21 C20 N3 118.7(5)
C25 C20 N3 117.2(5)
C20 C21 C22 116.7(5)
C20 C21 C26 121.5(5)
C22 C21 C26 121.8(5)
C23 C22 C21 121.4(6)
C23 C22 H22A 119.3
C21 C22 H22A 119.3
C22 C23 C24 120.5(5)
C22 C23 H23A 119.8
C24 C23 H23A 119.8
C25 C24 C23 120.8(6)
C25 C24 H24A 119.6
C23 C24 H24A 119.6
C24 C25 C20 116.6(5)
C24 C25 C27 122.5(5)
C20 C25 C27 120.9(5)
C21 C26 H26A 109.5
C21 C26 H26B 109.5
H26A C26 H26B 109.5
C21 C26 H26C 109.5
H26A C26 H26C 109.5
H26B C26 H26C 109.5
C25 C27 H27A 109.5
C25 C27 H27B 109.5
H27A C27 H27B 109.5
C25 C27 H27C 109.5
H27A C27 H27C 109.5
H27B C27 H27C 109.5
N4 C28 Ta1 178.3(4)
C28 N4 C29 176.6(5)
N4 C29 C34 118.7(5)
N4 C29 C30 118.8(5)
C34 C29 C30 122.5(4)
C31 C30 C29 116.9(5)
C31 C30 C35 122.7(5)
C29 C30 C35 120.4(5)
C32 C31 C30 121.5(5)
C32 C31 H31A 119.3
C30 C31 H31A 119.3
C31 C32 C33 120.0(5)
C31 C32 H32A 120.0
C33 C32 H32A 120.0
C34 C33 C32 121.8(5)
C34 C33 H33A 119.1
C32 C33 H33A 119.1
C33 C34 C29 117.4(5)
C33 C34 C36 122.5(5)
C29 C34 C36 120.1(4)
C30 C35 H35A 109.5
C30 C35 H35B 109.5
H35A C35 H35B 109.5
C30 C35 H35C 109.5
H35A C35 H35C 109.5
H35B C35 H35C 109.5
C34 C36 H36A 109.5
C34 C36 H36B 109.5
H36A C36 H36B 109.5
C34 C36 H36C 109.5
H36A C36 H36C 109.5
H36B C36 H36C 109.5
N5 C37 Ta1 176.6(4)
C37 N5 C38 171.9(5)
C39 C38 C43 123.7(5)
C39 C38 N5 117.7(5)
C43 C38 N5 118.6(5)
C40 C39 C38 116.7(5)
C40 C39 C44 121.8(5)
C38 C39 C44 121.5(5)
C41 C40 C39 120.6(6)
C41 C40 H40A 119.7
C39 C40 H40A 119.7
C42 C41 C40 121.0(6)
C42 C41 H41A 119.5
C40 C41 H41A 119.5
C41 C42 C43 121.3(6)
C41 C42 H42A 119.4
C43 C42 H42A 119.4
C42 C43 C38 116.6(6)
C42 C43 C45 120.5(5)
C38 C43 C45 122.8(5)
C39 C44 H44A 109.5
C39 C44 H44B 109.5
H44A C44 H44B 109.5
C39 C44 H44C 109.5
H44A C44 H44C 109.5
H44B C44 H44C 109.5
C43 C45 H45A 109.5
C43 C45 H45B 109.5
H45A C45 H45B 109.5
C43 C45 H45C 109.5
H45A C45 H45C 109.5
H45B C45 H45C 109.5
N6 C46 Ta1 175.8(4)
C46 N6 C47 167.1(5)
C52 C47 N6 118.4(5)
C52 C47 C48 123.6(5)
N6 C47 C48 118.0(5)
C49 C48 C47 117.0(5)
C49 C48 C53 121.6(5)
C47 C48 C53 121.4(5)
C50 C49 C48 120.4(5)
C50 C49 H49A 119.8
C48 C49 H49A 119.8
C51 C50 C49 121.0(5)
C51 C50 H50A 119.5
C49 C50 H50A 119.5
C50 C51 C52 121.2(5)
C50 C51 H51A 119.4
C52 C51 H51A 119.4
C51 C52 C47 116.7(5)
C51 C52 C54 121.8(5)
C47 C52 C54 121.4(5)
C48 C53 H53A 109.5
C48 C53 H53B 109.5
H53A C53 H53B 109.5
C48 C53 H53C 109.5
H53A C53 H53C 109.5
H53B C53 H53C 109.5
C52 C54 H54A 109.5
C52 C54 H54B 109.5
H54A C54 H54B 109.5
C52 C54 H54C 109.5
H54A C54 H54C 109.5
H54B C54 H54C 109.5
N7 C55 Ta1 175.9(4)
C55 N7 C56 173.8(5)
C57 C56 N7 117.1(5)
C57 C56 C61 125.1(6)
N7 C56 C61 117.8(6)
C56 C57 C58 116.2(6)
C56 C57 C62 121.4(5)
C58 C57 C62 122.4(6)
C59 C58 C57 120.1(7)
C59 C58 H58A 119.9
C57 C58 H58A 119.9
C60 C59 C58 121.8(7)
C60 C59 H59A 119.1
C58 C59 H59A 119.1
C59 C60 C61 121.6(7)
C59 C60 H60A 119.2
C61 C60 H60A 119.2
C60 C61 C56 115.1(7)
C60 C61 C63 123.7(7)
C56 C61 C63 121.1(6)
C57 C62 H62A 109.5
C57 C62 H62B 109.5
H62A C62 H62B 109.5
C57 C62 H62C 109.5
H62A C62 H62C 109.5
H62B C62 H62C 109.5
C61 C63 H63A 109.5
C61 C63 H63B 109.5
H63A C63 H63B 109.5
C61 C63 H63C 109.5
H63A C63 H63C 109.5
H63B C63 H63C 109.5
F4 B1 F1 109.1(8)
F4 B1 F2 113.3(7)
F1 B1 F2 109.9(8)
F4 B1 F3 104.8(6)
F1 B1 F3 111.1(9)
F2 B1 F3 108.5(7)
F4' B1' F1' 110(2)
F4' B1' F2' 111.9(19)
F1' B1' F2' 112(2)
F4' B1' F3' 107.1(18)
F1' B1' F3' 108(2)
F2' B1' F3' 108.1(18)

loop_
_geom_bond_atom_site_label_1
_geom_bond_atom_site_label_2
_geom_bond_distance
Ta1 C37 2.103(5)
Ta1 C28 2.144(5)
Ta1 C46 2.155(5)
Ta1 C10 2.163(6)
Ta1 C1 2.194(5)
Ta1 C19 2.200(5)
Ta1 C55 2.214(6)
C1 N1 1.159(10)
N1 C2 1.40(2)
C2 C7 1.404(11)
C2 C3 1.406(11)
C3 C4 1.391(11)
C3 C8 1.507(11)
C4 C5 1.399(18)
C4 H4 0.9500
C5 C6 1.340(19)
C5 H5 0.9500
C6 C7 1.421(13)
C6 H6 0.9500
C7 C9 1.497(12)
C8 H8A 0.9800
C8 H8B 0.9800
C8 H8C 0.9800
C9 H9A 0.9800
C9 H9B 0.9800
C9 H9C 0.9800
N1' C2' 1.41(2)
C2' C3' 1.407(16)
C2' C7' 1.410(16)
C3' C4' 1.396(16)
C3' C8' 1.504(16)
C4' C5' 1.41(3)
C4' H4' 0.9500
C5' C6' 1.34(2)
C5' H5' 0.9500
C6' C7' 1.416(17)
C6' H6' 0.9500
C7' C9' 1.489(17)
C8' H8D 0.9800
C8' H8E 0.9800
C8' H8F 0.9800
C9' H9D 0.9800
C9' H9E 0.9800
C9' H9F 0.9800
C10 N2 1.175(6)
N2 C11 1.406(6)
C11 C12 1.396(7)
C11 C16 1.404(7)
C12 C13 1.393(7)
C12 C17 1.499(7)
C13 C14 1.376(8)
C13 H13A 0.9500
C14 C15 1.361(8)
C14 H14A 0.9500
C15 C16 1.382(8)
C15 H15A 0.9500
C16 C18 1.500(8)
C17 H17A 0.9800
C17 H17B 0.9800
C17 H17C 0.9800
C18 H18A 0.9800
C18 H18B 0.9800
C18 H18C 0.9800
C19 N3 1.164(6)
N3 C20 1.412(6)
C20 C21 1.383(7)
C20 C25 1.397(7)
C21 C22 1.384(7)
C21 C26 1.502(8)
C22 C23 1.367(8)
C22 H22A 0.9500
C23 C24 1.386(8)
C23 H23A 0.9500
C24 C25 1.384(7)
C24 H24A 0.9500
C25 C27 1.501(7)
C26 H26A 0.9800
C26 H26B 0.9800
C26 H26C 0.9800
C27 H27A 0.9800
C27 H27B 0.9800
C27 H27C 0.9800
C28 N4 1.171(6)
N4 C29 1.400(6)
C29 C34 1.402(7)
C29 C30 1.408(7)
C30 C31 1.388(7)
C30 C35 1.507(7)
C31 C32 1.377(7)
C31 H31A 0.9500
C32 C33 1.378(7)
C32 H32A 0.9500
C33 C34 1.373(7)
C33 H33A 0.9500
C34 C36 1.516(7)
C35 H35A 0.9800
C35 H35B 0.9800
C35 H35C 0.9800
C36 H36A 0.9800
C36 H36B 0.9800
C36 H36C 0.9800
C37 N5 1.185(6)
N5 C38 1.404(6)
C38 C39 1.396(7)
C38 C43 1.397(7)
C39 C40 1.395(7)
C39 C44 1.506(7)
C40 C41 1.375(8)
C40 H40A 0.9500
C41 C42 1.373(8)
C41 H41A 0.9500
C42 C43 1.382(7)
C42 H42A 0.9500
C43 C45 1.496(8)
C44 H44A 0.9800
C44 H44B 0.9800
C44 H44C 0.9800
C45 H45A 0.9800
C45 H45B 0.9800
C45 H45C 0.9800
C46 N6 1.172(6)
N6 C47 1.398(6)
C47 C52 1.392(7)
C47 C48 1.401(7)
C48 C49 1.395(7)
C48 C53 1.493(7)
C49 C50 1.382(7)
C49 H49A 0.9500
C50 C51 1.373(7)
C50 H50A 0.9500
C51 C52 1.391(7)
C51 H51A 0.9500
C52 C54 1.502(7)
C53 H53A 0.9800
C53 H53B 0.9800
C53 H53C 0.9800
C54 H54A 0.9800
C54 H54B 0.9800
C54 H54C 0.9800
C55 N7 1.147(6)
N7 C56 1.399(7)
C56 C57 1.370(7)
C56 C61 1.409(8)
C57 C58 1.413(8)
C57 C62 1.503(8)
C58 C59 1.365(9)
C58 H58A 0.9500
C59 C60 1.360(10)
C59 H59A 0.9500
C60 C61 1.390(9)
C60 H60A 0.9500
C61 C63 1.491(9)
C62 H62A 0.9800
C62 H62B 0.9800
C62 H62C 0.9800
C63 H63A 0.9800
C63 H63B 0.9800
C63 H63C 0.9800
B1 F4 1.350(6)
B1 F1 1.357(7)
B1 F2 1.359(7)
B1 F3 1.366(6)
B1' F4' 1.316(16)
B1' F1' 1.362(17)
B1' F2' 1.367(17)
B1' F3' 1.387(17)

loop_
_geom_torsion_atom_site_label_1
_geom_torsion_atom_site_label_2
_geom_torsion_atom_site_label_3
_geom_torsion_atom_site_label_4
_geom_torsion
C37 Ta1 C1 N1 -100(38)
C28 Ta1 C1 N1 -43(38)
C46 Ta1 C1 N1 48(38)
C10 Ta1 C1 N1 -162(38)
C19 Ta1 C1 N1 119(38)
C55 Ta1 C1 N1 36(38)
Ta1 C1 N1 C2 53(25)
C1 N1 C2 C7 -123(42)
C1 N1 C2 C3 64(48)
N1 C2 C3 C4 177(8)
C7 C2 C3 C4 4(3)
N1 C2 C3 C8 -5(8)
C7 C2 C3 C8 -177.1(19)
C2 C3 C4 C5 -2(2)
C8 C3 C4 C5 179.0(14)
C3 C4 C5 C6 1(2)
C4 C5 C6 C7 -1(2)
N1 C2 C7 C6 -177(8)
C3 C2 C7 C6 -4(3)
N1 C2 C7 C9 5(8)
C3 C2 C7 C9 178(2)
C5 C6 C7 C2 3(3)
C5 C6 C7 C9 -179.3(18)
C7' C2' C3' C4' -8(7)
N1' C2' C3' C4' -172(13)
C7' C2' C3' C8' 173(4)
N1' C2' C3' C8' 9(14)
C2' C3' C4' C5' 4(5)
C8' C3' C4' C5' -176(4)
C3' C4' C5' C6' -2(7)
C4' C5' C6' C7' 3(7)
C3' C2' C7' C6' 9(7)
N1' C2' C7' C6' 172(14)
C3' C2' C7' C9' -172(4)
N1' C2' C7' C9' -8(14)
C5' C6' C7' C2' -6(6)
C5' C6' C7' C9' 175(4)
C37 Ta1 C10 N2 -122(10)
C28 Ta1 C10 N2 -61(10)
C46 Ta1 C10 N2 178(100)
C1 Ta1 C10 N2 9(10)
C19 Ta1 C10 N2 101(10)
C55 Ta1 C10 N2 52(10)
Ta1 C10 N2 C11 52(12)
C10 N2 C11 C12 -168(2)
C10 N2 C11 C16 12(3)
C16 C11 C12 C13 0.1(8)
N2 C11 C12 C13 179.5(5)
C16 C11 C12 C17 -178.5(5)
N2 C11 C12 C17 1.0(8)
C11 C12 C13 C14 0.2(8)
C17 C12 C13 C14 178.7(6)
C12 C13 C14 C15 -0.4(10)
C13 C14 C15 C16 0.4(10)
C14 C15 C16 C11 -0.2(9)
C14 C15 C16 C18 -179.6(6)
C12 C11 C16 C15 -0.1(8)
N2 C11 C16 C15 -179.5(5)
C12 C11 C16 C18 179.4(5)
N2 C11 C16 C18 -0.1(8)
C37 Ta1 C19 N3 175(5)
C28 Ta1 C19 N3 6(5)
C46 Ta1 C19 N3 114(5)
C10 Ta1 C19 N3 -126(5)
C1 Ta1 C19 N3 -47(5)
C55 Ta1 C19 N3 34(5)
Ta1 C19 N3 C20 148(6)
C19 N3 C20 C21 -72(9)
C19 N3 C20 C25 106(9)
C25 C20 C21 C22 0.9(8)
N3 C20 C21 C22 178.6(5)
C25 C20 C21 C26 178.7(5)
N3 C20 C21 C26 -3.6(8)
C20 C21 C22 C23 -2.5(8)
C26 C21 C22 C23 179.7(6)
C21 C22 C23 C24 2.8(9)
C22 C23 C24 C25 -1.3(9)
C23 C24 C25 C20 -0.3(8)
C23 C24 C25 C27 -179.4(5)
C21 C20 C25 C24 0.5(8)
N3 C20 C25 C24 -177.3(4)
C21 C20 C25 C27 179.6(5)
N3 C20 C25 C27 1.8(7)
C37 Ta1 C28 N4 -138(14)
C46 Ta1 C28 N4 -72(14)
C10 Ta1 C28 N4 159(14)
C1 Ta1 C28 N4 88(14)
C19 Ta1 C28 N4 33(14)
C55 Ta1 C28 N4 4(14)
Ta1 C28 N4 C29 -124(13)
C28 N4 C29 C34 45(9)
C28 N4 C29 C30 -135(9)
N4 C29 C30 C31 178.9(4)
C34 C29 C30 C31 -0.8(7)
N4 C29 C30 C35 -2.7(7)
C34 C29 C30 C35 177.6(5)
C29 C30 C31 C32 1.9(8)
C35 C30 C31 C32 -176.4(5)
C30 C31 C32 C33 -1.9(8)
C31 C32 C33 C34 0.8(8)
C32 C33 C34 C29 0.3(7)
C32 C33 C34 C36 180.0(5)
N4 C29 C34 C33 180.0(4)
C30 C29 C34 C33 -0.3(7)
N4 C29 C34 C36 0.4(7)
C30 C29 C34 C36 -180.0(5)
C28 Ta1 C37 N5 45(8)
C46 Ta1 C37 N5 -66(8)
C10 Ta1 C37 N5 167(8)
C1 Ta1 C37 N5 104(8)
C19 Ta1 C37 N5 -131(8)
C55 Ta1 C37 N5 -9(8)
Ta1 C37 N5 C38 -90(9)
C37 N5 C38 C39 -177(3)
C37 N5 C38 C43 2(4)
C43 C38 C39 C40 -1.3(8)
N5 C38 C39 C40 177.8(4)
C43 C38 C39 C44 -179.6(5)
N5 C38 C39 C44 -0.5(7)
C38 C39 C40 C41 -0.6(8)
C44 C39 C40 C41 177.8(5)
C39 C40 C41 C42 1.4(9)
C40 C41 C42 C43 -0.5(10)
C41 C42 C43 C38 -1.3(8)
C41 C42 C43 C45 179.6(6)
C39 C38 C43 C42 2.2(8)
N5 C38 C43 C42 -176.9(5)
C39 C38 C43 C45 -178.8(5)
N5 C38 C43 C45 2.1(8)
C37 Ta1 C46 N6 60(6)
C28 Ta1 C46 N6 -6(6)
C10 Ta1 C46 N6 121(6)
C1 Ta1 C46 N6 -92(6)
C19 Ta1 C46 N6 -164(6)
C55 Ta1 C46 N6 -81(6)
Ta1 C46 N6 C47 -11(8)
C46 N6 C47 C52 6(2)
C46 N6 C47 C48 -175(2)
C52 C47 C48 C49 -1.2(7)
N6 C47 C48 C49 179.7(4)
C52 C47 C48 C53 179.0(5)
N6 C47 C48 C53 -0.1(7)
C47 C48 C49 C50 0.3(8)
C53 C48 C49 C50 -179.9(5)
C48 C49 C50 C51 0.0(9)
C49 C50 C51 C52 0.5(9)
C50 C51 C52 C47 -1.2(8)
C50 C51 C52 C54 178.1(5)
N6 C47 C52 C51 -179.2(5)
C48 C47 C52 C51 1.6(8)
N6 C47 C52 C54 1.5(7)
C48 C47 C52 C54 -177.7(5)
C37 Ta1 C55 N7 136(6)
C28 Ta1 C55 N7 85(6)
C46 Ta1 C55 N7 -170(6)
C10 Ta1 C55 N7 -36(6)
C1 Ta1 C55 N7 7(6)
C19 Ta1 C55 N7 -85(6)
Ta1 C55 N7 C56 -76(9)
C55 N7 C56 C57 -27(5)
C55 N7 C56 C61 153(5)
N7 C56 C57 C58 179.9(5)
C61 C56 C57 C58 0.4(8)
N7 C56 C57 C62 -0.4(8)
C61 C56 C57 C62 -179.9(6)
C56 C57 C58 C59 -1.2(9)
C62 C57 C58 C59 179.1(6)
C57 C58 C59 C60 1.2(11)
C58 C59 C60 C61 -0.2(12)
C59 C60 C61 C56 -0.6(10)
C59 C60 C61 C63 179.7(7)
C57 C56 C61 C60 0.5(9)
N7 C56 C61 C60 -179.0(5)
C57 C56 C61 C63 -179.9(6)
N7 C56 C61 C63 0.6(9)
